data_7203298
loop_
_publ_author_name
'Caira, Mino R.'
'le Roex, Tanya'
'Nassimbeni, Luigi R.'

_publ_section_title
;
 Selective enclathration of picoline isomers by a resorcinarene host
;
_journal_issue 3
_journal_name_full CrystEngComm
_journal_page_first 275
_journal_paper_doi 10.1039/b601560c
_journal_volume 8
_journal_year 2006
_chemical_formula_moiety 'C76 H88 O16 S4. 6.5(C6H7N). 2(H2O)'
_chemical_formula_sum 'C112 H130 N6 O16 S4'
_chemical_formula_weight 1944.46
_chemical_melting_point 211.4
_chemical_name_common none
_chemical_name_systematic
;
1^4^,1^6^,5^4^,5^6^-tetrahydroxy-2,4,6,8-tetrapentyl-3^4^,3^6^,7^4^,7^6^
-tetra(p-toluenesulfonyl-oxy)
-1,3,5,7(1,3)-tetrabenzenacyclooctaphane. 6.5(4-picoline). 2(H2O) clathrate
;
_space_group_IT_number 2
_symmetry_cell_setting triclinic
_symmetry_space_group_name_Hall '-P 1'
_symmetry_space_group_name_H-M 'P -1'
_atom_sites_solution_hydrogens geom
_atom_sites_solution_primary direct
_atom_sites_solution_secondary difmap
_audit_creation_method SHELXL-97
_cell_angle_alpha 104.4950(10)
_cell_angle_beta 96.6710(10)
_cell_angle_gamma 105.44
_cell_formula_units_Z 2
_cell_length_a 16.93660(10)
_cell_length_b 17.9477(2)
_cell_length_c 19.4997(2)
_cell_measurement_reflns_used 89710
_cell_measurement_temperature 293(2)
_cell_measurement_theta_max 27.88
_cell_measurement_theta_min 1.02
_cell_volume 5424.44(10)
_computing_cell_refinement 'Collect (Nonius, 2000)'
_computing_data_collection 'Collect (Nonius, 2000)'
_computing_data_reduction 'Collect (Nonius, 2000)'
_computing_molecular_graphics 'XSEED, a graphical interface to SHELX (1999)'
_computing_publication_material 'SHELXL-97 (Sheldrick, 1997)'
_computing_structure_refinement 'SHELXL-97 (Sheldrick, 1997)'
_computing_structure_solution 'SHELXS-97 (Sheldrick, 1990)'
_diffrn_ambient_temperature 293(2)
_diffrn_measured_fraction_theta_full 0.982
_diffrn_measured_fraction_theta_max 0.982
_diffrn_measurement_device_type 'Nonius Kappa CCD'
_diffrn_measurement_method 'combination of phi and omega'
_diffrn_radiation_monochromator graphite
_diffrn_radiation_source 'fine-focus sealed tube'
_diffrn_radiation_type MoK\a
_diffrn_radiation_wavelength 0.71073
_diffrn_reflns_av_R_equivalents 0.0319
_diffrn_reflns_av_sigmaI/netI 0.0598
_diffrn_reflns_limit_h_max 22
_diffrn_reflns_limit_h_min -22
_diffrn_reflns_limit_k_max 23
_diffrn_reflns_limit_k_min -23
_diffrn_reflns_limit_l_max 25
_diffrn_reflns_limit_l_min -25
_diffrn_reflns_number 46049
_diffrn_reflns_theta_full 27.87
_diffrn_reflns_theta_max 27.87
_diffrn_reflns_theta_min 2.55
_exptl_absorpt_coefficient_mu 0.152
_exptl_absorpt_correction_type none
_exptl_crystal_colour colourless
_exptl_crystal_density_diffrn 1.191
_exptl_crystal_density_meas ?
_exptl_crystal_density_method .
_exptl_crystal_description 'clear plates'
_exptl_crystal_F_000 2072
_exptl_crystal_size_max 0.4
_exptl_crystal_size_mid 0.35
_exptl_crystal_size_min 0.25
_refine_diff_density_max 1.108
_refine_diff_density_min -0.655
_refine_diff_density_rms 0.075
_refine_ls_extinction_method none
_refine_ls_goodness_of_fit_ref 1.043
_refine_ls_hydrogen_treatment mixed
_refine_ls_matrix_type full
_refine_ls_number_parameters 1238
_refine_ls_number_reflns 25436
_refine_ls_number_restraints 4
_refine_ls_restrained_S_all 1.043
_refine_ls_R_factor_all 0.1114
_refine_ls_R_factor_gt 0.0687
_refine_ls_shift/su_max 0.031
_refine_ls_shift/su_mean 0.000
_refine_ls_structure_factor_coef Fsqd
_refine_ls_weighting_details 'calc w=1/[\s^2^(Fo^2^)+(0.0990P)^2^+5.6155P] where P=(Fo^2^+2Fc^2^)/3'
_refine_ls_weighting_scheme calc
_refine_ls_wR_factor_gt 0.1768
_refine_ls_wR_factor_ref 0.2041
_reflns_number_gt 16716
_reflns_number_total 25436
_reflns_threshold_expression >2sigma(I)
_cod_data_source_file b601560c.txt
_cod_data_source_block H.6.5(4PIC).2(H2O)
_cod_original_cell_volume 5424.27(9)
_cod_original_sg_symbol_H-M P-1
_cod_database_code 7203298

loop_
_symmetry_equiv_pos_as_xyz
'x, y, z'
'-x, -y, -z'

loop_
_atom_site_label
_atom_site_type_symbol
_atom_site_fract_x
_atom_site_fract_y
_atom_site_fract_z
_atom_site_U_iso_or_equiv
_atom_site_adp_type
_atom_site_occupancy
_atom_site_symmetry_multiplicity
_atom_site_calc_flag
_atom_site_refinement_flags
_atom_site_disorder_assembly
_atom_site_disorder_group
C1 C 1.29247(16) 0.38554(15) 0.25785(13) 0.0191(5) Uani 1 1 d . . .
C2 C 1.21289(16) 0.38504(15) 0.22944(13) 0.0200(5) Uani 1 1 d . . .
C3 C 1.15952(16) 0.41066(15) 0.27167(13) 0.0205(5) Uani 1 1 d . . .
H3 H 1.1056 0.4069 0.2514 0.025 Uiso 1 1 calc R . .
C4 C 1.18969(16) 0.44215(15) 0.34556(13) 0.0201(5) Uani 1 1 d . . .
C5 C 1.26792(16) 0.44539(15) 0.37856(13) 0.0195(5) Uani 1 1 d . . .
C6 C 1.31672(16) 0.41425(15) 0.33299(13) 0.0203(5) Uani 1 1 d . . .
H6 H 1.3682 0.4126 0.3539 0.024 Uiso 1 1 calc R . .
O7 O 1.18731(11) 0.35635(11) 0.15320(9) 0.0222(4) Uani 1 1 d . . .
O8 O 1.16672(15) 0.37805(14) 0.03782(10) 0.0376(5) Uani 1 1 d . . .
S9 S 1.16604(5) 0.41680(4) 0.11102(3) 0.02793(16) Uani 1 1 d . . .
O10 O 1.09210(14) 0.43366(14) 0.12943(11) 0.0375(5) Uani 1 1 d . . .
C11 C 1.2511(2) 0.50556(18) 0.14565(16) 0.0316(6) Uani 1 1 d . . .
C12 C 1.3179(2) 0.5168(2) 0.11097(18) 0.0387(7) Uani 1 1 d . . .
H12 H 1.3190 0.4772 0.0702 0.046 Uiso 1 1 calc R . .
C13 C 1.3838(2) 0.5886(2) 0.1381(2) 0.0501(9) Uani 1 1 d . . .
H13 H 1.4280 0.5973 0.1138 0.060 Uiso 1 1 calc R . .
C14 C 1.3853(3) 0.6475(2) 0.2002(2) 0.0518(10) Uani 1 1 d . . .
C15 C 1.3178(3) 0.6335(2) 0.23486(19) 0.0508(10) Uani 1 1 d . . .
H15 H 1.3182 0.6718 0.2771 0.061 Uiso 1 1 calc R . .
C16 C 1.2501(2) 0.56373(19) 0.20788(17) 0.0405(8) Uani 1 1 d . . .
H16 H 1.2047 0.5559 0.2309 0.049 Uiso 1 1 calc R . .
C17 C 1.4554(3) 0.7255(3) 0.2273(3) 0.0761(14) Uani 1 1 d . . .
H17A H 1.4339 0.7696 0.2262 0.114 Uiso 1 1 calc R . .
H17B H 1.4961 0.7245 0.1969 0.114 Uiso 1 1 calc R . .
H17C H 1.4810 0.7322 0.2759 0.114 Uiso 1 1 calc R . .
O18 O 1.13798(11) 0.47293(11) 0.39044(9) 0.0224(4) Uani 1 1 d . . .
O19 O 1.19218(18) 0.60588(14) 0.37262(14) 0.0501(7) Uani 1 1 d . . .
S20 S 1.11628(5) 0.55026(5) 0.37667(4) 0.03123(17) Uani 1 1 d . . .
O21 O 1.04801(18) 0.52336(18) 0.31760(12) 0.0552(7) Uani 1 1 d . . .
C22 C 1.08398(19) 0.58609(16) 0.45696(14) 0.0263(6) Uani 1 1 d . . .
C23 C 1.14180(19) 0.61552(17) 0.52136(15) 0.0294(6) Uani 1 1 d . . .
H23 H 1.1958 0.6123 0.5225 0.035 Uiso 1 1 calc R . .
C24 C 1.11727(19) 0.64973(17) 0.58389(15) 0.0289(6) Uani 1 1 d . . .
H24 H 1.1553 0.6689 0.6275 0.035 Uiso 1 1 calc R . .
C25 C 1.03698(18) 0.65623(15) 0.58322(14) 0.0241(6) Uani 1 1 d . . .
C26 C 0.98030(19) 0.62635(17) 0.51793(15) 0.0284(6) Uani 1 1 d . . .
H26 H 0.9264 0.6300 0.5166 0.034 Uiso 1 1 calc R . .
C27 C 1.00327(19) 0.59105(18) 0.45469(15) 0.0297(6) Uani 1 1 d . . .
H27 H 0.9650 0.5709 0.4112 0.036 Uiso 1 1 calc R . .
C28 C 1.01263(19) 0.69477(17) 0.65175(15) 0.0298(6) Uani 1 1 d . . .
H28A H 0.9568 0.6974 0.6411 0.045 Uiso 1 1 calc R . .
H28B H 1.0505 0.7484 0.6734 0.045 Uiso 1 1 calc R . .
H28C H 1.0150 0.6632 0.6846 0.045 Uiso 1 1 calc R . .
C29 C 1.29752(16) 0.48179(15) 0.45974(13) 0.0212(5) Uani 1 1 d . . .
H29 H 1.2763 0.5280 0.4736 0.025 Uiso 1 1 calc R . .
C30 C 1.39345(18) 0.51560(17) 0.48363(15) 0.0277(6) Uiso 1 1 d . . .
H30A H 1.4074 0.5331 0.5360 0.033 Uiso 1 1 calc R . .
H30B H 1.4171 0.4723 0.4667 0.033 Uiso 1 1 calc R . .
C31 C 1.4341(2) 0.58628(18) 0.45610(17) 0.0334(7) Uiso 1 1 d . . .
H31A H 1.4172 0.5698 0.4039 0.040 Uiso 1 1 calc R . .
H31B H 1.4943 0.5979 0.4673 0.040 Uiso 1 1 calc R . .
C32 C 1.4129(3) 0.6642(3) 0.4874(3) 0.0652(11) Uiso 1 1 d . . .
C35 C 1.26017(16) 0.42399(16) 0.50095(13) 0.0210(5) Uani 1 1 d . . .
C36 C 1.24779(17) 0.45549(16) 0.57067(13) 0.0230(5) Uani 1 1 d . . .
C37 C 1.21253(18) 0.40433(16) 0.60964(13) 0.0249(6) Uani 1 1 d . . .
H37 H 1.2026 0.4261 0.6551 0.030 Uiso 1 1 calc R . .
C38 C 1.19217(16) 0.32112(16) 0.58102(13) 0.0222(5) Uani 1 1 d . . .
C39 C 1.20541(15) 0.28715(15) 0.51187(13) 0.0190(5) Uani 1 1 d . . .
C40 C 1.23890(16) 0.33984(15) 0.47357(13) 0.0204(5) Uani 1 1 d . . .
H40 H 1.2475 0.3180 0.4276 0.025 Uiso 1 1 calc R . .
O41 O 1.27149(13) 0.53790(11) 0.59947(10) 0.0295(4) Uani 1 1 d D . .
H41 H 1.261(2) 0.550(2) 0.6477(8) 0.057(11) Uiso 1 1 d D . .
O42 O 1.15962(13) 0.27013(12) 0.61916(10) 0.0291(4) Uani 1 1 d D . .
H42 H 1.155(3) 0.299(3) 0.6670(11) 0.089(16) Uiso 1 1 d D . .
C43 C 1.18935(16) 0.19599(15) 0.48612(13) 0.0193(5) Uani 1 1 d . . .
H43 H 1.1430 0.1722 0.5075 0.023 Uiso 1 1 calc R . .
C44 C 1.26463(17) 0.17427(16) 0.51735(14) 0.0234(5) Uani 1 1 d . . .
H44A H 1.3094 0.1897 0.4920 0.028 Uiso 1 1 calc R . .
H44B H 1.2840 0.2061 0.5677 0.028 Uiso 1 1 calc R . .
C45 C 1.24794(18) 0.08547(17) 0.51281(16) 0.0288(6) Uiso 1 1 d . . .
H45A H 1.2364 0.0539 0.4625 0.035 Uiso 1 1 calc R . .
H45B H 1.1986 0.0678 0.5326 0.035 Uiso 1 1 calc R . .
C46 C 1.3209(2) 0.0690(2) 0.55338(19) 0.0395(7) Uiso 1 1 d . . .
H46A H 1.3683 0.0808 0.5300 0.047 Uiso 1 1 calc R . .
H46B H 1.3367 0.1052 0.6022 0.047 Uiso 1 1 calc R . .
C47 C 1.3015(3) -0.0173(2) 0.5566(2) 0.0543(9) Uiso 1 1 d . . .
H47A H 1.2893 -0.0534 0.5078 0.065 Uiso 1 1 calc R . .
H47B H 1.2518 -0.0303 0.5771 0.065 Uiso 1 1 calc R . .
C48 C 1.3722(3) -0.0325(3) 0.6011(3) 0.0825(15) Uiso 1 1 d . . .
H48A H 1.4213 -0.0210 0.5806 0.124 Uiso 1 1 calc R . .
H48B H 1.3562 -0.0880 0.6011 0.124 Uiso 1 1 calc R . .
H48C H 1.3838 0.0020 0.6499 0.124 Uiso 1 1 calc R . .
C49 C 1.15997(15) 0.16069(14) 0.40458(13) 0.0177(5) Uani 1 1 d . . .
C50 C 1.07753(15) 0.14766(14) 0.37417(13) 0.0173(5) Uani 1 1 d . . .
C51 C 1.04527(16) 0.11371(15) 0.30102(13) 0.0183(5) Uani 1 1 d . . .
H51 H 0.9901 0.1074 0.2819 0.022 Uiso 1 1 calc R . .
C52 C 1.09812(15) 0.08940(14) 0.25712(12) 0.0170(5) Uani 1 1 d . . .
C53 C 1.18159(15) 0.10054(14) 0.28269(13) 0.0175(5) Uani 1 1 d . . .
C54 C 1.21074(16) 0.13800(15) 0.35700(13) 0.0187(5) Uani 1 1 d . . .
H54 H 1.2670 0.1483 0.3756 0.022 Uiso 1 1 calc R . .
O55 O 1.02550(11) 0.17176(10) 0.42130(9) 0.0197(4) Uani 1 1 d . . .
O56 O 0.87615(12) 0.11329(14) 0.37186(10) 0.0339(5) Uani 1 1 d . . .
S57 S 0.94053(4) 0.10501(4) 0.42044(3) 0.01984(14) Uani 1 1 d . . .
O58 O 0.95578(13) 0.02885(11) 0.40861(11) 0.0307(4) Uani 1 1 d . . .
C59 C 0.92878(16) 0.14002(16) 0.50940(13) 0.0214(5) Uani 1 1 d . . .
C60 C 0.8873(2) 0.19679(18) 0.52687(16) 0.0311(6) Uani 1 1 d . . .
H60 H 0.8678 0.2186 0.4924 0.037 Uiso 1 1 calc R . .
C61 C 0.8757(2) 0.22041(19) 0.59779(18) 0.0424(8) Uani 1 1 d . . .
H61 H 0.8480 0.2587 0.6106 0.051 Uiso 1 1 calc R . .
C62 C 0.9041(2) 0.18836(19) 0.64923(16) 0.0407(8) Uani 1 1 d . . .
C63 C 0.9454(2) 0.1314(2) 0.62994(16) 0.0390(8) Uani 1 1 d . . .
H63 H 0.9648 0.1095 0.6644 0.047 Uiso 1 1 calc R . .
C64 C 0.95816(19) 0.10692(18) 0.56032(15) 0.0300(6) Uani 1 1 d . . .
H64 H 0.9860 0.0688 0.5477 0.036 Uiso 1 1 calc R . .
C65 C 0.8911(3) 0.2141(2) 0.72631(19) 0.0653(13) Uani 1 1 d . . .
H65A H 0.8515 0.2438 0.7285 0.098 Uiso 1 1 calc R . .
H65B H 0.9433 0.2476 0.7574 0.098 Uiso 1 1 calc R . .
H65C H 0.8701 0.1670 0.7417 0.098 Uiso 1 1 calc R . .
O66 O 1.06548(11) 0.05266(10) 0.18168(8) 0.0184(4) Uani 1 1 d . . .
O67 O 1.01587(14) -0.08134(12) 0.19857(10) 0.0337(5) Uani 1 1 d . . .
S68 S 0.99060(4) -0.03044(4) 0.16084(3) 0.02016(14) Uani 1 1 d . . .
O69 O 0.91457(12) -0.01309(13) 0.17065(11) 0.0333(5) Uani 1 1 d . . .
C70 C 0.98897(16) -0.06731(14) 0.06840(13) 0.0190(5) Uani 1 1 d . . .
C71 C 0.91186(17) -0.11307(16) 0.02382(14) 0.0234(5) Uani 1 1 d . . .
H71 H 0.8628 -0.1153 0.0413 0.028 Uiso 1 1 calc R . .
C72 C 0.90919(18) -0.15526(16) -0.04686(14) 0.0249(6) Uani 1 1 d . . .
H72 H 0.8578 -0.1862 -0.0765 0.030 Uiso 1 1 calc R . .
C73 C 0.98169(17) -0.15217(15) -0.07417(13) 0.0215(5) Uani 1 1 d . . .
C74 C 1.05779(17) -0.10319(16) -0.02937(14) 0.0235(5) Uani 1 1 d . . .
H74 H 1.1067 -0.0988 -0.0476 0.028 Uiso 1 1 calc R . .
C75 C 1.06209(17) -0.06068(15) 0.04201(14) 0.0220(5) Uani 1 1 d . . .
H75 H 1.1132 -0.0284 0.0714 0.026 Uiso 1 1 calc R . .
C76 C 0.9795(2) -0.20140(17) -0.14988(14) 0.0281(6) Uani 1 1 d . . .
H76A H 0.9844 -0.2533 -0.1492 0.042 Uiso 1 1 calc R . .
H76B H 1.0250 -0.1737 -0.1683 0.042 Uiso 1 1 calc R . .
H76C H 0.9276 -0.2086 -0.1803 0.042 Uiso 1 1 calc R . .
C77 C 1.23574(16) 0.07156(16) 0.23172(13) 0.0198(5) Uani 1 1 d . . .
H77 H 1.2001 0.0206 0.1969 0.024 Uiso 1 1 calc R . .
C78 C 1.31029(17) 0.05246(17) 0.26910(15) 0.0258(6) Uiso 1 1 d . . .
H78A H 1.3461 0.0422 0.2348 0.031 Uiso 1 1 calc R . .
H78B H 1.3426 0.0996 0.3087 0.031 Uiso 1 1 calc R . .
C79 C 1.2850(2) -0.02036(19) 0.29844(17) 0.0347(7) Uiso 1 1 d . . .
C82 C 1.4083(4) -0.1307(4) 0.4005(4) 0.0968(18) Uiso 1 1 d . . .
C83 C 1.26636(15) 0.12905(16) 0.18821(13) 0.0202(5) Uani 1 1 d . . .
C84 C 1.28179(16) 0.09792(16) 0.11927(14) 0.0222(5) Uani 1 1 d . . .
C85 C 1.31420(17) 0.14909(17) 0.07949(14) 0.0270(6) Uani 1 1 d . . .
H85 H 1.3225 0.1275 0.0333 0.032 Uiso 1 1 calc R . .
C86 C 1.33428(17) 0.23232(17) 0.10846(14) 0.0250(6) Uani 1 1 d . . .
C87 C 1.32121(15) 0.26583(16) 0.17785(13) 0.0202(5) Uani 1 1 d . . .
C88 C 1.28694(15) 0.21286(16) 0.21552(13) 0.0201(5) Uani 1 1 d . . .
H88 H 1.2773 0.2344 0.2612 0.024 Uiso 1 1 calc R . .
O89 O 1.26487(12) 0.01580(11) 0.09308(10) 0.0279(4) Uani 1 1 d D . .
H89 H 1.274(3) 0.004(3) 0.0439(8) 0.073(13) Uiso 1 1 d D . .
O90 O 1.37037(13) 0.28414(13) 0.07192(10) 0.0327(5) Uani 1 1 d D . .
H90 H 1.351(3) 0.258(3) 0.0199(5) 0.095(17) Uiso 1 1 d D . .
C91 C 1.34778(16) 0.35752(16) 0.20797(13) 0.0214(5) Uani 1 1 d . . .
H91 H 1.3397 0.3782 0.1666 0.026 Uiso 1 1 calc R . .
C92 C 1.44161(17) 0.39250(16) 0.24175(15) 0.0249(6) Uiso 1 1 d . . .
H92A H 1.4512 0.3793 0.2867 0.030 Uiso 1 1 calc R . .
H92B H 1.4726 0.3673 0.2093 0.030 Uiso 1 1 calc R . .
C93 C 1.47450(19) 0.48412(18) 0.25676(16) 0.0301(6) Uiso 1 1 d . . .
C95A C 1.5884(3) 0.6143(3) 0.3351(2) 0.0532(9) Uiso 1 1 d . . .
C33A C 1.4674(9) 0.7321(9) 0.4781(8) 0.059(3) Uiso 0.30 1 d P . .
C34A C 1.4478(18) 0.8149(18) 0.5234(16) 0.133(9) Uiso 0.30 1 d P . .
C80A C 1.3577(3) -0.0388(3) 0.3372(2) 0.0341(9) Uiso 0.77 1 d P . .
C81A C 1.3342(3) -0.1208(3) 0.3533(3) 0.0477(11) Uiso 0.77 1 d P . .
C94A C 1.5558(2) 0.5222(2) 0.3167(2) 0.0283(8) Uiso 0.75 1 d P . .
C96A C 1.6264(3) 0.6416(3) 0.2769(3) 0.0446(11) Uiso 0.70 1 d P . .
C33B C 1.4412(4) 0.7041(4) 0.5650(4) 0.0656(16) Uiso 0.70 1 d P . .
C34B C 1.5382(5) 0.7295(5) 0.5870(4) 0.084(2) Uiso 0.70 1 d P . .
C80B C 1.3736(9) 0.0033(9) 0.3647(8) 0.037(3) Uiso 0.23 1 d P . .
C81B C 1.3566(13) -0.0728(13) 0.3860(11) 0.062(5) Uiso 0.23 1 d P . .
C94B C 1.5724(11) 0.5193(10) 0.2827(10) 0.055(4) Uiso 0.25 1 d P . .
C96B C 1.5651(12) 0.6597(12) 0.3407(10) 0.080(5) Uiso 0.30 1 d P . .
N1G N 1.3110(2) 0.22690(17) -0.06928(13) 0.0412(7) Uani 1 1 d . . .
C1G C 1.2383(2) 0.23578(19) -0.09137(18) 0.0408(8) Uani 1 1 d . . .
H1G H 1.2144 0.2643 -0.0575 0.049 Uiso 1 1 calc R . .
C2G C 1.1958(2) 0.2047(2) -0.1624(2) 0.0449(8) Uani 1 1 d . . .
H2G H 1.1446 0.2123 -0.1753 0.054 Uiso 1 1 calc R . .
C3G C 1.2297(2) 0.1624(2) -0.21398(17) 0.0426(8) Uani 1 1 d . . .
C4G C 1.3060(3) 0.1547(2) -0.19129(18) 0.0504(9) Uani 1 1 d . . .
H4G H 1.3320 0.1278 -0.2243 0.060 Uiso 1 1 calc R . .
C5G C 1.3444(3) 0.1871(2) -0.11914(19) 0.0525(9) Uani 1 1 d . . .
H5G H 1.3959 0.1808 -0.1049 0.063 Uiso 1 1 calc R . .
C6G C 1.1846(3) 0.1263(3) -0.2918(2) 0.0659(13) Uani 1 1 d . . .
HGA H 1.2071 0.0855 -0.3159 0.099 Uiso 1 1 calc R . .
HGB H 1.1917 0.1679 -0.3154 0.099 Uiso 1 1 calc R . .
HGC H 1.1262 0.1025 -0.2935 0.099 Uiso 1 1 calc R . .
N11G N 1.13327(19) 0.35701(16) 0.74807(13) 0.0357(6) Uani 1 1 d . . .
C11G C 1.0643(2) 0.3783(2) 0.74815(16) 0.0387(7) Uani 1 1 d . . .
H11G H 1.0261 0.3615 0.7048 0.046 Uiso 1 1 calc R . .
C12G C 1.0455(2) 0.4240(2) 0.80864(16) 0.0361(7) Uani 1 1 d . . .
H12G H 0.9960 0.4374 0.8054 0.043 Uiso 1 1 calc R . .
C13G C 1.1002(2) 0.44953(17) 0.87364(15) 0.0297(6) Uani 1 1 d . . .
C14G C 1.1719(2) 0.4279(3) 0.87403(18) 0.0524(10) Uani 1 1 d . . .
H14G H 1.2111 0.4440 0.9167 0.063 Uiso 1 1 calc R . .
C15G C 1.1860(3) 0.3820(3) 0.81081(18) 0.0547(11) Uani 1 1 d . . .
H15G H 1.2352 0.3681 0.8125 0.066 Uiso 1 1 calc R . .
C16G C 1.0829(2) 0.4986(2) 0.94147(17) 0.0429(8) Uani 1 1 d . . .
H1GA H 1.0713 0.4662 0.9737 0.064 Uiso 1 1 calc R . .
H1GB H 1.0355 0.5160 0.9296 0.064 Uiso 1 1 calc R . .
H1GC H 1.1307 0.5450 0.9645 0.064 Uiso 1 1 calc R . .
N21G N 1.28197(17) -0.03857(17) -0.04688(14) 0.0375(6) Uani 1 1 d . . .
C21G C 1.3106(2) -0.1024(2) -0.06365(17) 0.0382(7) Uani 1 1 d . . .
H21G H 1.3341 -0.1182 -0.0263 0.046 Uiso 1 1 calc R . .
C22G C 1.3065(2) -0.14552(19) -0.13366(17) 0.0351(7) Uani 1 1 d . . .
H22G H 1.3285 -0.1885 -0.1427 0.042 Uiso 1 1 calc R . .
C23G C 1.27012(17) -0.12539(18) -0.19051(16) 0.0309(6) Uani 1 1 d . . .
C24G C 1.2406(2) -0.0593(2) -0.17306(17) 0.0374(7) Uani 1 1 d . . .
H24G H 1.2157 -0.0430 -0.2094 0.045 Uiso 1 1 calc R . .
C25G C 1.2485(2) -0.0179(2) -0.10135(18) 0.0398(8) Uani 1 1 d . . .
H25G H 1.2293 0.0269 -0.0907 0.048 Uiso 1 1 calc R . .
C26G C 1.2625(2) -0.1729(2) -0.26774(18) 0.0483(9) Uani 1 1 d . . .
H2GA H 1.2099 -0.1772 -0.2954 0.073 Uiso 1 1 calc R . .
H2GB H 1.2656 -0.2260 -0.2696 0.073 Uiso 1 1 calc R . .
H2GC H 1.3072 -0.1457 -0.2874 0.073 Uiso 1 1 calc R . .
N31G N 1.2374(2) 0.58203(16) 0.73747(14) 0.0449(7) Uani 1 1 d . . .
C31G C 1.2870(3) 0.6183(2) 0.80162(18) 0.0437(8) Uani 1 1 d . . .
H31G H 1.3424 0.6187 0.8067 0.052 Uiso 1 1 calc R . .
C32G C 1.2599(2) 0.65602(19) 0.86209(17) 0.0393(8) Uani 1 1 d . . .
H32G H 1.2967 0.6807 0.9063 0.047 Uiso 1 1 calc R . .
C33G C 1.1781(2) 0.65622(18) 0.85552(16) 0.0349(7) Uani 1 1 d . . .
C34G C 1.1254(2) 0.6153(2) 0.78972(17) 0.0417(8) Uani 1 1 d . . .
H34G H 1.0691 0.6119 0.7837 0.050 Uiso 1 1 calc R . .
C35G C 1.1572(3) 0.5794(2) 0.73290(18) 0.0462(9) Uani 1 1 d . . .
H35G H 1.1209 0.5518 0.6888 0.055 Uiso 1 1 calc R . .
C36G C 1.1477(3) 0.7026(2) 0.91747(19) 0.0486(9) Uani 1 1 d . . .
H3GA H 1.1424 0.7515 0.9087 0.073 Uiso 1 1 calc R . .
H3GB H 1.1870 0.7156 0.9616 0.073 Uiso 1 1 calc R . .
H3GC H 1.0943 0.6700 0.9214 0.073 Uiso 1 1 calc R . .
N41G N 1.5022(3) 0.0582(4) -0.1338(4) 0.1151(19) Uani 1 1 d . . .
C41G C 1.5146(3) 0.0151(4) -0.0962(3) 0.0719(13) Uani 1 1 d . . .
H41G H 1.5266 0.0414 -0.0469 0.086 Uiso 1 1 calc R . .
C42G C 1.5143(3) -0.0678(5) -0.1134(3) 0.099(2) Uani 1 1 d . . .
H42G H 1.5260 -0.0932 -0.0791 0.119 Uiso 1 1 calc R . .
C43G C 1.4928(2) -0.1079(4) -0.1934(3) 0.0769(16) Uani 1 1 d . . .
C44G C 1.4803(2) -0.0594(3) -0.2337(2) 0.0636(12) Uani 1 1 d . . .
H44G H 1.4673 -0.0791 -0.2838 0.076 Uiso 1 1 calc R . .
C45G C 1.4871(3) 0.0188(4) -0.1997(4) 0.108(2) Uani 1 1 d . . .
H45G H 1.4792 0.0488 -0.2311 0.130 Uiso 1 1 calc R . .
C46G C 1.4872(3) -0.1905(5) -0.2262(4) 0.097(2) Uani 1 1 d . . .
H4GA H 1.4602 -0.2068 -0.2761 0.145 Uiso 1 1 calc R . .
H4GB H 1.4553 -0.2242 -0.2016 0.145 Uiso 1 1 calc R . .
H4GC H 1.5423 -0.1959 -0.2231 0.145 Uiso 1 1 calc R . .
N51G N 0.7162(2) 0.2429(2) 0.89486(16) 0.0548(9) Uani 1 1 d . . .
C51G C 0.7419(2) 0.1768(2) 0.88974(17) 0.0450(8) Uani 1 1 d . . .
H51G H 0.7020 0.1272 0.8825 0.054 Uiso 1 1 calc R . .
C52G C 0.8241(2) 0.17964(19) 0.89470(16) 0.0367(7) Uani 1 1 d . . .
H52G H 0.8387 0.1326 0.8913 0.044 Uiso 1 1 calc R . .
C53G C 0.8860(2) 0.25257(18) 0.90474(15) 0.0361(7) Uani 1 1 d . . .
C54G C 0.8585(3) 0.3197(2) 0.90691(17) 0.0445(9) Uani 1 1 d . . .
H54G H 0.8967 0.3695 0.9113 0.053 Uiso 1 1 calc R . .
C55G C 0.7762(3) 0.3127(2) 0.90261(19) 0.0519(10) Uani 1 1 d . . .
H55G H 0.7602 0.3589 0.9052 0.062 Uiso 1 1 calc R . .
C56G C 0.9763(2) 0.2598(2) 0.91568(19) 0.0435(8) Uani 1 1 d . . .
H5GA H 1.0069 0.3082 0.9062 0.065 Uiso 1 1 calc R . .
H5GB H 0.9845 0.2138 0.8833 0.065 Uiso 1 1 calc R . .
H5GC H 0.9958 0.2622 0.9646 0.065 Uiso 1 1 calc R . .
N61G N 1.4028(4) 0.4995(4) 0.9175(3) 0.0986(16) Uiso 0.93 1 d P . .
C61G C 1.3990(6) 0.4285(6) 0.9340(5) 0.063(2) Uiso 0.50 1 d P . .
C62G C 1.4634(3) 0.4333(3) 0.9957(3) 0.0786(14) Uiso 1 1 d . . .
C63G C 1.5289(6) 0.4921(5) 1.0174(5) 0.061(2) Uiso 0.50 1 d P . .
O1G O 1.5595(3) 0.2182(4) -0.0624(2) 0.137(2) Uani 1 1 d . . .
C65G C 1.4712(8) 0.5592(7) 0.9457(7) 0.087(3) Uiso 0.50 1 d P . .
O2G O 1.4617(2) -0.2611(4) -0.0742(2) 0.137(2) Uani 1 1 d . . .

loop_
_atom_site_aniso_label
_atom_site_aniso_U_11
_atom_site_aniso_U_22
_atom_site_aniso_U_33
_atom_site_aniso_U_23
_atom_site_aniso_U_13
_atom_site_aniso_U_12
C1 0.0205(13) 0.0168(12) 0.0160(11) 0.0030(9) 0.0037(10) 0.0007(10)
C2 0.0246(13) 0.0190(12) 0.0129(11) 0.0037(9) 0.0015(10) 0.0029(10)
C3 0.0218(13) 0.0202(12) 0.0175(12) 0.0037(10) 0.0014(10) 0.0059(10)
C4 0.0247(13) 0.0175(12) 0.0173(12) 0.0022(10) 0.0064(10) 0.0066(10)
C5 0.0239(13) 0.0174(12) 0.0140(11) 0.0044(9) 0.0023(10) 0.0020(10)
C6 0.0215(13) 0.0215(12) 0.0155(11) 0.0045(10) 0.0025(10) 0.0038(10)
O7 0.0270(10) 0.0231(9) 0.0126(8) 0.0015(7) 0.0000(7) 0.0063(8)
O8 0.0508(14) 0.0458(13) 0.0134(9) 0.0052(9) 0.0011(9) 0.0159(11)
S9 0.0354(4) 0.0330(4) 0.0157(3) 0.0066(3) 0.0005(3) 0.0134(3)
O10 0.0385(12) 0.0499(13) 0.0299(11) 0.0133(10) 0.0031(9) 0.0234(11)
C11 0.0430(18) 0.0276(15) 0.0263(14) 0.0131(12) 0.0053(13) 0.0102(13)
C12 0.0459(19) 0.0372(17) 0.0372(17) 0.0167(14) 0.0110(15) 0.0131(15)
C13 0.046(2) 0.051(2) 0.058(2) 0.0290(19) 0.0102(18) 0.0107(17)
C14 0.063(3) 0.0351(18) 0.050(2) 0.0202(17) -0.0048(19) 0.0027(17)
C15 0.080(3) 0.0296(17) 0.0330(17) 0.0089(14) -0.0004(18) 0.0062(17)
C16 0.063(2) 0.0310(16) 0.0288(16) 0.0122(13) 0.0103(15) 0.0123(15)
C17 0.075(3) 0.044(2) 0.087(3) 0.022(2) -0.016(3) -0.008(2)
O18 0.0269(10) 0.0227(9) 0.0184(9) 0.0036(7) 0.0071(7) 0.0100(8)
O19 0.0780(18) 0.0308(12) 0.0596(16) 0.0204(11) 0.0476(14) 0.0252(12)
S20 0.0480(5) 0.0331(4) 0.0228(3) 0.0097(3) 0.0138(3) 0.0247(3)
O21 0.0761(19) 0.0822(19) 0.0204(11) 0.0029(11) 0.0031(11) 0.0600(16)
C22 0.0369(16) 0.0227(13) 0.0227(13) 0.0055(11) 0.0096(12) 0.0142(12)
C23 0.0300(15) 0.0288(15) 0.0280(14) 0.0028(12) 0.0067(12) 0.0115(12)
C24 0.0323(16) 0.0256(14) 0.0241(13) 0.0007(11) 0.0036(12) 0.0084(12)
C25 0.0325(15) 0.0163(12) 0.0233(13) 0.0040(10) 0.0093(11) 0.0070(11)
C26 0.0294(15) 0.0303(15) 0.0273(14) 0.0075(12) 0.0067(12) 0.0125(12)
C27 0.0333(16) 0.0315(15) 0.0225(13) 0.0025(12) 0.0030(12) 0.0132(13)
C28 0.0367(16) 0.0258(14) 0.0268(14) 0.0047(12) 0.0125(12) 0.0095(12)
C29 0.0260(14) 0.0199(12) 0.0135(11) 0.0018(10) 0.0026(10) 0.0035(10)
C35 0.0224(13) 0.0229(13) 0.0145(11) 0.0030(10) 0.0011(10) 0.0053(10)
C36 0.0285(14) 0.0202(13) 0.0158(12) 0.0007(10) 0.0018(10) 0.0054(11)
C37 0.0335(15) 0.0275(14) 0.0101(11) 0.0000(10) 0.0063(10) 0.0077(12)
C38 0.0225(13) 0.0266(13) 0.0143(11) 0.0041(10) 0.0043(10) 0.0039(11)
C39 0.0187(12) 0.0226(12) 0.0121(11) 0.0010(9) 0.0020(9) 0.0048(10)
C40 0.0216(13) 0.0243(13) 0.0116(11) 0.0007(10) 0.0033(9) 0.0051(10)
O41 0.0449(12) 0.0213(9) 0.0171(9) 0.0002(8) 0.0072(8) 0.0062(9)
O42 0.0414(12) 0.0268(10) 0.0164(9) 0.0043(8) 0.0126(8) 0.0050(9)
C43 0.0191(12) 0.0238(13) 0.0137(11) 0.0040(10) 0.0047(9) 0.0050(10)
C44 0.0241(13) 0.0297(14) 0.0156(12) 0.0060(11) 0.0033(10) 0.0078(11)
C49 0.0190(12) 0.0171(11) 0.0133(11) 0.0021(9) 0.0036(9) 0.0018(9)
C50 0.0199(12) 0.0175(12) 0.0152(11) 0.0032(9) 0.0081(9) 0.0065(10)
C51 0.0174(12) 0.0202(12) 0.0172(11) 0.0042(10) 0.0037(9) 0.0066(10)
C52 0.0218(13) 0.0149(11) 0.0114(10) 0.0009(9) 0.0026(9) 0.0038(9)
C53 0.0182(12) 0.0165(11) 0.0158(11) 0.0019(9) 0.0057(9) 0.0035(9)
C54 0.0162(12) 0.0207(12) 0.0147(11) 0.0013(9) 0.0025(9) 0.0020(10)
O55 0.0188(9) 0.0201(9) 0.0175(8) -0.0001(7) 0.0074(7) 0.0054(7)
O56 0.0198(10) 0.0590(14) 0.0212(10) 0.0130(10) 0.0022(8) 0.0089(9)
S57 0.0183(3) 0.0250(3) 0.0142(3) 0.0032(2) 0.0048(2) 0.0051(2)
O58 0.0376(12) 0.0222(10) 0.0305(10) 0.0027(8) 0.0151(9) 0.0076(8)
C59 0.0244(13) 0.0225(13) 0.0169(12) 0.0043(10) 0.0091(10) 0.0055(10)
C60 0.0406(17) 0.0292(15) 0.0335(15) 0.0145(13) 0.0211(13) 0.0160(13)
C61 0.065(2) 0.0268(15) 0.0425(18) 0.0079(14) 0.0346(17) 0.0176(15)
C62 0.058(2) 0.0336(16) 0.0239(15) 0.0040(13) 0.0216(14) 0.0006(15)
C63 0.049(2) 0.0459(19) 0.0194(14) 0.0125(13) 0.0066(13) 0.0069(15)
C64 0.0339(16) 0.0357(16) 0.0227(13) 0.0104(12) 0.0070(12) 0.0125(13)
C65 0.102(4) 0.048(2) 0.0305(18) -0.0001(16) 0.037(2) 0.000(2)
O66 0.0199(9) 0.0201(9) 0.0108(8) 0.0003(7) 0.0029(7) 0.0028(7)
O67 0.0552(14) 0.0221(10) 0.0190(9) 0.0043(8) 0.0032(9) 0.0071(9)
S68 0.0229(3) 0.0186(3) 0.0139(3) 0.0009(2) 0.0039(2) 0.0017(2)
O69 0.0211(10) 0.0417(12) 0.0243(10) -0.0061(9) 0.0066(8) 0.0024(9)
C70 0.0258(13) 0.0145(11) 0.0142(11) 0.0013(9) 0.0035(10) 0.0050(10)
C71 0.0210(13) 0.0217(13) 0.0216(13) 0.0008(10) 0.0029(10) 0.0028(10)
C72 0.0273(14) 0.0199(13) 0.0208(13) 0.0013(10) -0.0015(11) 0.0032(11)
C73 0.0335(15) 0.0152(12) 0.0154(11) 0.0032(10) 0.0042(10) 0.0080(11)
C74 0.0262(14) 0.0226(13) 0.0205(12) 0.0044(10) 0.0070(11) 0.0062(11)
C75 0.0223(13) 0.0195(12) 0.0184(12) 0.0024(10) 0.0017(10) 0.0012(10)
C76 0.0416(17) 0.0238(14) 0.0148(12) 0.0009(10) 0.0042(11) 0.0083(12)
C77 0.0179(12) 0.0237(13) 0.0172(11) 0.0028(10) 0.0074(10) 0.0065(10)
C83 0.0149(12) 0.0265(13) 0.0156(11) 0.0025(10) 0.0043(9) 0.0034(10)
C84 0.0162(12) 0.0262(13) 0.0186(12) 0.0006(10) 0.0052(10) 0.0022(10)
C85 0.0241(14) 0.0356(15) 0.0153(12) 0.0006(11) 0.0095(10) 0.0034(12)
C86 0.0212(13) 0.0322(14) 0.0157(12) 0.0045(11) 0.0063(10) -0.0001(11)
C87 0.0170(12) 0.0256(13) 0.0140(11) 0.0031(10) 0.0034(9) 0.0025(10)
C88 0.0180(12) 0.0280(13) 0.0127(11) 0.0031(10) 0.0038(9) 0.0069(10)
O89 0.0310(11) 0.0267(10) 0.0217(9) -0.0010(8) 0.0126(8) 0.0064(8)
O90 0.0380(12) 0.0353(11) 0.0169(9) 0.0053(8) 0.0121(8) -0.0025(9)
C91 0.0182(12) 0.0258(13) 0.0156(11) 0.0033(10) 0.0044(10) 0.0010(10)
N1G 0.0562(19) 0.0404(15) 0.0204(12) 0.0061(11) 0.0072(12) 0.0071(13)
C1G 0.050(2) 0.0295(16) 0.0364(17) 0.0076(14) 0.0174(15) 0.0002(14)
C2G 0.0386(19) 0.0381(18) 0.048(2) 0.0137(16) 0.0046(15) -0.0039(15)
C3G 0.051(2) 0.0350(17) 0.0280(16) 0.0089(14) 0.0045(15) -0.0075(15)
C4G 0.064(3) 0.056(2) 0.0265(16) 0.0036(16) 0.0139(16) 0.0170(19)
C5G 0.060(2) 0.065(2) 0.0312(18) 0.0092(17) 0.0068(17) 0.023(2)
C6G 0.077(3) 0.063(3) 0.0312(19) 0.0109(18) -0.0096(19) -0.011(2)
N11G 0.0581(18) 0.0336(14) 0.0192(12) 0.0086(10) 0.0165(12) 0.0156(13)
C11G 0.046(2) 0.0447(18) 0.0195(14) 0.0058(13) 0.0066(13) 0.0086(15)
C12G 0.0420(18) 0.0423(18) 0.0253(14) 0.0082(13) 0.0080(13) 0.0160(15)
C13G 0.0461(18) 0.0253(14) 0.0194(13) 0.0065(11) 0.0096(12) 0.0125(13)
C14G 0.056(2) 0.082(3) 0.0203(15) 0.0029(17) 0.0023(15) 0.036(2)
C15G 0.064(3) 0.088(3) 0.0268(16) 0.0099(18) 0.0143(16) 0.050(2)
C16G 0.064(2) 0.0421(19) 0.0255(15) 0.0029(14) 0.0128(15) 0.0254(17)
N21G 0.0333(14) 0.0441(15) 0.0275(13) -0.0021(12) 0.0147(11) 0.0076(12)
C21G 0.0394(18) 0.0456(19) 0.0293(15) 0.0090(14) 0.0126(13) 0.0119(15)
C22G 0.0334(17) 0.0318(16) 0.0372(17) 0.0031(13) 0.0142(13) 0.0086(13)
C23G 0.0201(14) 0.0328(15) 0.0276(14) -0.0057(12) 0.0075(11) 0.0005(11)
C24G 0.0313(16) 0.0461(19) 0.0304(15) 0.0021(14) 0.0063(13) 0.0134(14)
C25G 0.0381(18) 0.0417(18) 0.0364(17) -0.0020(14) 0.0108(14) 0.0181(15)
C26G 0.040(2) 0.055(2) 0.0322(17) -0.0141(16) 0.0016(14) 0.0132(17)
N31G 0.076(2) 0.0264(14) 0.0288(14) 0.0019(11) 0.0212(14) 0.0114(14)
C31G 0.060(2) 0.0356(17) 0.0359(17) 0.0072(14) 0.0140(16) 0.0176(16)
C32G 0.057(2) 0.0340(17) 0.0261(15) 0.0043(13) 0.0057(14) 0.0172(15)
C33G 0.055(2) 0.0297(15) 0.0224(14) 0.0099(12) 0.0077(13) 0.0144(14)
C34G 0.054(2) 0.0404(18) 0.0270(15) 0.0094(14) 0.0079(14) 0.0101(16)
C35G 0.065(3) 0.0389(18) 0.0242(15) 0.0031(14) 0.0055(16) 0.0067(17)
C36G 0.064(2) 0.052(2) 0.0326(17) 0.0072(16) 0.0174(17) 0.0238(19)
N41G 0.067(3) 0.141(5) 0.113(5) 0.027(4) 0.028(3) -0.002(3)
C41G 0.049(3) 0.079(3) 0.079(3) 0.030(3) 0.000(2) 0.005(2)
C42G 0.031(2) 0.198(8) 0.081(4) 0.067(4) 0.021(2) 0.027(3)
C43G 0.027(2) 0.147(5) 0.069(3) 0.042(3) 0.019(2) 0.034(3)
C44G 0.036(2) 0.107(4) 0.055(2) 0.026(3) 0.0152(18) 0.030(2)
C45G 0.051(3) 0.132(5) 0.089(4) -0.038(4) 0.028(3) 0.001(3)
C46G 0.051(3) 0.160(6) 0.121(5) 0.084(5) 0.042(3) 0.050(4)
N51G 0.070(2) 0.073(2) 0.0350(16) 0.0115(15) 0.0071(15) 0.049(2)
C51G 0.061(2) 0.048(2) 0.0296(16) 0.0081(15) 0.0045(15) 0.0266(18)
C52G 0.057(2) 0.0318(16) 0.0255(15) 0.0046(12) 0.0079(14) 0.0243(15)
C53G 0.067(2) 0.0303(16) 0.0157(13) 0.0048(12) 0.0103(14) 0.0241(16)
C54G 0.081(3) 0.0372(18) 0.0258(15) 0.0101(14) 0.0139(16) 0.0330(18)
C55G 0.085(3) 0.045(2) 0.0359(18) 0.0111(16) 0.0073(19) 0.039(2)
C56G 0.061(2) 0.0316(17) 0.0373(17) 0.0055(14) 0.0101(16) 0.0179(16)
O1G 0.081(3) 0.222(6) 0.097(3) -0.015(3) 0.021(2) 0.084(3)
O2G 0.054(2) 0.266(7) 0.077(3) 0.063(3) 0.0140(19) 0.013(3)

loop_
_atom_type_symbol
_atom_type_description
_atom_type_scat_dispersion_real
_atom_type_scat_dispersion_imag
_atom_type_scat_source
C C 0.0033 0.0016 'International Tables Vol C Tables 4.2.6.8 and 6.1.1.4'
H H 0.0000 0.0000 'International Tables Vol C Tables 4.2.6.8 and 6.1.1.4'
N N 0.0061 0.0033 'International Tables Vol C Tables 4.2.6.8 and 6.1.1.4'
O O 0.0106 0.0060 'International Tables Vol C Tables 4.2.6.8 and 6.1.1.4'
S S 0.1246 0.1234 'International Tables Vol C Tables 4.2.6.8 and 6.1.1.4'

loop_
_geom_angle_atom_site_label_1
_geom_angle_atom_site_label_2
_geom_angle_atom_site_label_3
_geom_angle
_geom_angle_site_symmetry_1
_geom_angle_site_symmetry_3
_geom_angle_publ_flag
C2 C1 C6 116.0(2) . . ?
C2 C1 C91 120.2(2) . . ?
C6 C1 C91 123.8(2) . . ?
C3 C2 C1 123.3(2) . . ?
C3 C2 O7 119.9(2) . . ?
C1 C2 O7 116.8(2) . . ?
C2 C3 C4 117.2(2) . . ?
C5 C4 C3 123.5(2) . . ?
C5 C4 O18 117.7(2) . . ?
C3 C4 O18 118.8(2) . . ?
C4 C5 C6 116.2(2) . . ?
C4 C5 C29 120.7(2) . . ?
C6 C5 C29 123.1(2) . . ?
C1 C6 C5 123.7(2) . . ?
C2 O7 S9 118.65(16) . . ?
O8 S9 O10 119.66(13) . . ?
O8 S9 O7 103.44(12) . . ?
O10 S9 O7 108.73(12) . . ?
O8 S9 C11 110.29(14) . . ?
O10 S9 C11 109.12(15) . . ?
O7 S9 C11 104.41(12) . . ?
C12 C11 C16 121.0(3) . . ?
C12 C11 S9 119.6(2) . . ?
C16 C11 S9 119.4(3) . . ?
C11 C12 C13 118.8(3) . . ?
C14 C13 C12 121.8(4) . . ?
C13 C14 C15 117.9(3) . . ?
C13 C14 C17 121.1(4) . . ?
C15 C14 C17 121.0(4) . . ?
C16 C15 C14 121.6(3) . . ?
C15 C16 C11 118.8(3) . . ?
C4 O18 S20 115.25(15) . . ?
O21 S20 O19 118.49(18) . . ?
O21 S20 O18 108.65(14) . . ?
O19 S20 O18 107.51(13) . . ?
O21 S20 C22 109.89(14) . . ?
O19 S20 C22 110.62(14) . . ?
O18 S20 C22 100.03(11) . . ?
C23 C22 C27 121.1(3) . . ?
C23 C22 S20 119.0(2) . . ?
C27 C22 S20 119.7(2) . . ?
C24 C23 C22 118.5(3) . . ?
C23 C24 C25 121.7(3) . . ?
C26 C25 C24 118.6(2) . . ?
C26 C25 C28 120.9(3) . . ?
C24 C25 C28 120.5(3) . . ?
C27 C26 C25 120.7(3) . . ?
C26 C27 C22 119.4(3) . . ?
C5 C29 C35 112.3(2) . . ?
C5 C29 C30 113.7(2) . . ?
C35 C29 C30 111.3(2) . . ?
C31 C30 C29 114.5(2) . . ?
C30 C31 C32 114.9(3) . . ?
C33A C32 C33B 86.3(7) . . ?
C33A C32 C31 113.3(7) . . ?
C33B C32 C31 117.4(4) . . ?
C36 C35 C40 117.4(2) . . ?
C36 C35 C29 119.1(2) . . ?
C40 C35 C29 123.4(2) . . ?
O41 C36 C37 121.1(2) . . ?
O41 C36 C35 118.2(2) . . ?
C37 C36 C35 120.7(2) . . ?
C38 C37 C36 120.4(2) . . ?
O42 C38 C37 121.3(2) . . ?
O42 C38 C39 118.2(2) . . ?
C37 C38 C39 120.6(2) . . ?
C40 C39 C38 117.6(2) . . ?
C40 C39 C43 124.1(2) . . ?
C38 C39 C43 118.1(2) . . ?
C39 C40 C35 123.2(2) . . ?
C49 C43 C39 112.7(2) . . ?
C49 C43 C44 114.8(2) . . ?
C39 C43 C44 110.2(2) . . ?
C45 C44 C43 115.0(2) . . ?
C44 C45 C46 112.9(2) . . ?
C47 C46 C45 113.4(3) . . ?
C46 C47 C48 113.5(4) . . ?
C50 C49 C54 116.4(2) . . ?
C50 C49 C43 119.5(2) . . ?
C54 C49 C43 124.1(2) . . ?
C51 C50 C49 123.2(2) . . ?
C51 C50 O55 119.6(2) . . ?
C49 C50 O55 117.2(2) . . ?
C50 C51 C52 117.6(2) . . ?
C51 C52 C53 123.2(2) . . ?
C51 C52 O66 118.4(2) . . ?
C53 C52 O66 118.4(2) . . ?
C52 C53 C54 116.0(2) . . ?
C52 C53 C77 120.5(2) . . ?
C54 C53 C77 123.5(2) . . ?
C49 C54 C53 123.6(2) . . ?
C50 O55 S57 117.53(15) . . ?
O56 S57 O58 119.20(13) . . ?
O56 S57 O55 107.13(11) . . ?
O58 S57 O55 108.24(11) . . ?
O56 S57 C59 110.26(12) . . ?
O58 S57 C59 110.07(12) . . ?
O55 S57 C59 100.17(11) . . ?
C60 C59 C64 121.6(2) . . ?
C60 C59 S57 119.7(2) . . ?
C64 C59 S57 118.6(2) . . ?
C59 C60 C61 118.1(3) . . ?
C62 C61 C60 121.4(3) . . ?
C61 C62 C63 119.1(3) . . ?
C61 C62 C65 121.3(3) . . ?
C63 C62 C65 119.6(3) . . ?
C64 C63 C62 120.9(3) . . ?
C63 C64 C59 118.9(3) . . ?
C52 O66 S68 115.41(14) . . ?
O67 S68 O69 118.09(13) . . ?
O67 S68 O66 107.66(11) . . ?
O69 S68 O66 109.30(11) . . ?
O67 S68 C70 110.23(12) . . ?
O69 S68 C70 109.57(12) . . ?
O66 S68 C70 100.52(10) . . ?
C75 C70 C71 120.8(2) . . ?
C75 C70 S68 121.33(19) . . ?
C71 C70 S68 117.3(2) . . ?
C72 C71 C70 119.3(2) . . ?
C71 C72 C73 121.2(2) . . ?
C72 C73 C74 118.4(2) . . ?
C72 C73 C76 121.4(2) . . ?
C74 C73 C76 120.2(2) . . ?
C75 C74 C73 121.4(2) . . ?
C70 C75 C74 118.8(2) . . ?
C53 C77 C83 112.9(2) . . ?
C53 C77 C78 113.8(2) . . ?
C83 C77 C78 109.9(2) . . ?
C79 C78 C77 114.0(2) . . ?
C80A C79 C78 114.7(3) . . ?
C80A C79 C80B 26.0(5) . . ?
C78 C79 C80B 99.4(5) . . ?
C81A C82 C81B 32.9(7) . . ?
C88 C83 C84 117.3(2) . . ?
C88 C83 C77 123.3(2) . . ?
C84 C83 C77 119.2(2) . . ?
O89 C84 C85 121.3(2) . . ?
O89 C84 C83 117.8(2) . . ?
C85 C84 C83 120.8(2) . . ?
C86 C85 C84 120.3(2) . . ?
O90 C86 C85 121.4(2) . . ?
O90 C86 C87 118.1(2) . . ?
C85 C86 C87 120.5(2) . . ?
C88 C87 C86 117.7(2) . . ?
C88 C87 C91 124.1(2) . . ?
C86 C87 C91 118.1(2) . . ?
C87 C88 C83 123.3(2) . . ?
C1 C91 C87 112.1(2) . . ?
C1 C91 C92 113.6(2) . . ?
C87 C91 C92 111.4(2) . . ?
C93 C92 C91 112.7(2) . . ?
C92 C93 C94A 111.4(3) . . ?
C92 C93 C94B 113.1(6) . . ?
C94A C93 C94B 27.4(6) . . ?
C96B C95A C96A 86.4(12) . . ?
C96B C95A C94A 137.8(12) . . ?
C96A C95A C94A 112.6(4) . . ?
C96B C95A C94B 141.8(13) . . ?
C96A C95A C94B 86.4(7) . . ?
C94A C95A C94B 26.2(6) . . ?
C32 C33A C34A 109.9(14) . . ?
C32 C33A C33B 48.5(5) . . ?
C34A C33A C33B 79.1(12) . . ?
C80B C80A C81B 92.2(15) . . ?
C80B C80A C79 93.0(12) . . ?
C81B C80A C79 127.3(10) . . ?
C80B C80A C81A 127.2(12) . . ?
C81B C80A C81A 35.1(9) . . ?
C79 C80A C81A 114.5(4) . . ?
C81B C81A C80A 54.4(14) . . ?
C81B C81A C82 75.8(14) . . ?
C80A C81A C82 111.6(4) . . ?
C94B C94A C95A 88.7(14) . . ?
C94B C94A C93 77.2(14) . . ?
C95A C94A C93 112.7(3) . . ?
C95A C96A C96B 34.5(6) . . ?
C32 C33B C34B 111.4(6) . . ?
C32 C33B C33A 45.2(5) . . ?
C34B C33B C33A 82.6(6) . . ?
C80A C80B C81B 57.0(13) . . ?
C80A C80B C79 60.9(11) . . ?
C81B C80B C79 100.5(12) . . ?
C81A C81B C80A 90.4(17) . . ?
C81A C81B C80B 121(2) . . ?
C80A C81B C80B 30.8(7) . . ?
C81A C81B C82 71.3(14) . . ?
C80A C81B C82 128.0(15) . . ?
C80B C81B C82 136.0(15) . . ?
C94A C94B C93 75.4(14) . . ?
C94A C94B C95A 65.1(13) . . ?
C93 C94B C95A 104.2(10) . . ?
C95A C96B C96A 59.0(10) . . ?
C1G N1G C5G 117.0(3) . . ?
N1G C1G C2G 123.3(3) . . ?
C3G C2G C1G 119.8(4) . . ?
C4G C3G C2G 116.9(3) . . ?
C4G C3G C6G 121.8(4) . . ?
C2G C3G C6G 121.4(4) . . ?
C3G C4G C5G 119.9(3) . . ?
N1G C5G C4G 123.1(4) . . ?
C11G N11G C15G 116.2(3) . . ?
N11G C11G C12G 124.1(3) . . ?
C13G C12G C11G 119.5(3) . . ?
C14G C13G C12G 116.8(3) . . ?
C14G C13G C16G 121.1(3) . . ?
C12G C13G C16G 122.1(3) . . ?
C13G C14G C15G 119.9(3) . . ?
N11G C15G C14G 123.5(3) . . ?
C25G N21G C21G 117.1(3) . . ?
N21G C21G C22G 122.8(3) . . ?
C21G C22G C23G 120.4(3) . . ?
C22G C23G C24G 116.7(3) . . ?
C22G C23G C26G 121.7(3) . . ?
C24G C23G C26G 121.6(3) . . ?
C25G C24G C23G 119.6(3) . . ?
N21G C25G C24G 123.4(3) . . ?
C31G N31G C35G 116.9(3) . . ?
N31G C31G C32G 123.0(4) . . ?
C33G C32G C31G 119.3(3) . . ?
C34G C33G C32G 117.9(3) . . ?
C34G C33G C36G 120.8(3) . . ?
C32G C33G C36G 121.3(3) . . ?
C33G C34G C35G 119.0(4) . . ?
N31G C35G C34G 123.8(3) . . ?
C41G N41G C45G 109.8(8) . . ?
N41G C41G C42G 132.8(6) . . ?
C41G C42G C43G 111.6(5) . . ?
C44G C43G C46G 121.4(5) . . ?
C44G C43G C42G 114.7(6) . . ?
C46G C43G C42G 124.0(6) . . ?
C43G C44G C45G 118.9(6) . . ?
N41G C45G C44G 132.2(8) . . ?
C55G N51G C51G 116.0(3) . . ?
N51G C51G C52G 123.1(4) . . ?
C51G C52G C53G 120.4(3) . . ?
C52G C53G C54G 116.0(3) . . ?
C52G C53G C56G 122.4(3) . . ?
C54G C53G C56G 121.5(3) . . ?
C55G C54G C53G 120.3(4) . . ?
N51G C55G C54G 124.0(3) . . ?
C65G N61G C61G 116.6(8) . . ?
C65G N61G C63G 53.2(6) . 2_867 ?
C61G N61G C63G 65.4(6) . 2_867 ?
N61G C61G C62G 116.6(7) . . ?
N61G C61G C63G 62.9(5) . 2_867 ?
C62G C61G C63G 53.7(5) . 2_867 ?
C63G C62G C63G 56.4(7) . 2_867 ?
C63G C62G C65G 57.2(6) . 2_867 ?
C63G C62G C65G 111.0(8) 2_867 2_867 ?
C63G C62G C61G 120.2(7) . . ?
C63G C62G C61G 66.8(6) 2_867 . ?
C65G C62G C61G 177.2(8) 2_867 . ?
C62G C63G C63G 67.7(8) . 2_867 ?
C62G C63G C65G 69.0(8) . 2_867 ?
C63G C63G C65G 132.6(13) 2_867 2_867 ?
C62G C63G C62G 123.6(7) . 2_867 ?
C63G C63G C62G 55.9(7) 2_867 2_867 ?
C65G C63G C62G 158.4(10) 2_867 2_867 ?
C62G C63G N61G 122.0(7) . 2_867 ?
C63G C63G N61G 158.2(12) 2_867 2_867 ?
C65G C63G N61G 53.0(6) 2_867 2_867 ?
C62G C63G N61G 111.2(7) 2_867 2_867 ?
C62G C63G C61G 163.1(8) . 2_867 ?
C63G C63G C61G 112.8(11) 2_867 2_867 ?
C65G C63G C61G 103.1(9) 2_867 2_867 ?
C62G C63G C61G 59.5(6) 2_867 2_867 ?
N61G C63G C61G 51.7(5) 2_867 2_867 ?
N61G C65G C63G 73.8(8) . 2_867 ?
N61G C65G C62G 127.5(10) . 2_867 ?
C63G C65G C62G 53.8(6) 2_867 2_867 ?

loop_
_geom_bond_atom_site_label_1
_geom_bond_atom_site_label_2
_geom_bond_distance
_geom_bond_site_symmetry_2
_geom_bond_publ_flag
C1 C2 1.393(4) . ?
C1 C6 1.396(3) . ?
C1 C91 1.515(3) . ?
C2 C3 1.383(4) . ?
C2 O7 1.418(3) . ?
C3 C4 1.387(3) . ?
C4 C5 1.384(4) . ?
C4 O18 1.426(3) . ?
C5 C6 1.398(4) . ?
C5 C29 1.519(3) . ?
O7 S9 1.6030(19) . ?
O8 S9 1.426(2) . ?
S9 O10 1.428(2) . ?
S9 C11 1.756(3) . ?
C11 C12 1.379(5) . ?
C11 C16 1.394(4) . ?
C12 C13 1.393(5) . ?
C13 C14 1.387(6) . ?
C14 C15 1.392(6) . ?
C14 C17 1.498(5) . ?
C15 C16 1.388(5) . ?
O18 S20 1.6028(19) . ?
O19 S20 1.426(3) . ?
S20 O21 1.418(3) . ?
S20 C22 1.745(3) . ?
C22 C23 1.386(4) . ?
C22 C27 1.390(4) . ?
C23 C24 1.384(4) . ?
C24 C25 1.394(4) . ?
C25 C26 1.389(4) . ?
C25 C28 1.501(4) . ?
C26 C27 1.387(4) . ?
C29 C35 1.519(4) . ?
C29 C30 1.544(4) . ?
C30 C31 1.528(4) . ?
C31 C32 1.532(5) . ?
C32 C33A 1.387(15) . ?
C32 C33B 1.462(8) . ?
C35 C36 1.399(3) . ?
C35 C40 1.399(4) . ?
C36 O41 1.371(3) . ?
C36 C37 1.393(4) . ?
C37 C38 1.387(4) . ?
C38 O42 1.365(3) . ?
C38 C39 1.404(3) . ?
C39 C40 1.393(4) . ?
C39 C43 1.524(3) . ?
C43 C49 1.524(3) . ?
C43 C44 1.534(4) . ?
C44 C45 1.520(4) . ?
C45 C46 1.525(4) . ?
C46 C47 1.514(5) . ?
C47 C48 1.521(6) . ?
C49 C50 1.386(3) . ?
C49 C54 1.396(3) . ?
C50 C51 1.382(3) . ?
C50 O55 1.414(3) . ?
C51 C52 1.387(3) . ?
C52 C53 1.387(3) . ?
C52 O66 1.427(3) . ?
C53 C54 1.402(3) . ?
C53 C77 1.519(3) . ?
O55 S57 1.6038(18) . ?
O56 S57 1.423(2) . ?
S57 O58 1.426(2) . ?
S57 C59 1.745(2) . ?
C59 C60 1.382(4) . ?
C59 C64 1.387(4) . ?
C60 C61 1.395(4) . ?
C61 C62 1.376(5) . ?
C62 C63 1.387(5) . ?
C62 C65 1.518(4) . ?
C63 C64 1.379(4) . ?
O66 S68 1.6024(18) . ?
O67 S68 1.425(2) . ?
S68 O69 1.426(2) . ?
S68 C70 1.752(2) . ?
C70 C75 1.383(4) . ?
C70 C71 1.394(4) . ?
C71 C72 1.386(4) . ?
C72 C73 1.387(4) . ?
C73 C74 1.396(4) . ?
C73 C76 1.509(3) . ?
C74 C75 1.393(4) . ?
C77 C83 1.520(4) . ?
C77 C78 1.544(4) . ?
C78 C79 1.534(4) . ?
C79 C80A 1.525(5) . ?
C79 C80B 1.742(15) . ?
C82 C81A 1.544(8) . ?
C82 C81B 1.58(2) . ?
C83 C88 1.394(4) . ?
C83 C84 1.404(3) . ?
C84 O89 1.371(3) . ?
C84 C85 1.391(4) . ?
C85 C86 1.389(4) . ?
C86 O90 1.370(3) . ?
C86 C87 1.405(3) . ?
C87 C88 1.391(4) . ?
C87 C91 1.522(4) . ?
C91 C92 1.540(4) . ?
C92 C93 1.528(4) . ?
C93 C94A 1.567(5) . ?
C93 C94B 1.578(18) . ?
C95A C96B 0.985(19) . ?
C95A C96A 1.491(7) . ?
C95A C94A 1.529(6) . ?
C95A C94B 1.686(18) . ?
C33A C34A 1.66(3) . ?
C33A C33B 1.950(16) . ?
C80A C80B 0.766(15) . ?
C80A C81B 1.25(2) . ?
C80A C81A 1.540(7) . ?
C81A C81B 0.89(2) . ?
C94A C94B 0.745(17) . ?
C96A C96B 1.73(2) . ?
C33B C34B 1.558(10) . ?
C80B C81B 1.49(2) . ?
N1G C1G 1.320(5) . ?
N1G C5G 1.330(5) . ?
C1G C2G 1.383(5) . ?
C2G C3G 1.379(5) . ?
C3G C4G 1.369(5) . ?
C3G C6G 1.510(5) . ?
C4G C5G 1.384(5) . ?
N11G C11G 1.322(4) . ?
N11G C15G 1.324(4) . ?
C11G C12G 1.382(4) . ?
C12G C13G 1.373(4) . ?
C13G C14G 1.370(5) . ?
C13G C16G 1.502(4) . ?
C14G C15G 1.385(5) . ?
N21G C25G 1.326(4) . ?
N21G C21G 1.342(4) . ?
C21G C22G 1.374(4) . ?
C22G C23G 1.378(5) . ?
C23G C24G 1.387(4) . ?
C23G C26G 1.505(4) . ?
C24G C25G 1.382(4) . ?
N31G C31G 1.323(5) . ?
N31G C35G 1.338(5) . ?
C31G C32G 1.396(4) . ?
C32G C33G 1.377(5) . ?
C33G C34G 1.377(4) . ?
C33G C36G 1.512(4) . ?
C34G C35G 1.378(5) . ?
N41G C41G 1.231(8) . ?
N41G C45G 1.261(7) . ?
C41G C42G 1.439(9) . ?
C42G C43G 1.502(8) . ?
C43G C44G 1.350(7) . ?
C43G C46G 1.432(9) . ?
C44G C45G 1.360(8) . ?
N51G C55G 1.348(6) . ?
N51G C51G 1.354(5) . ?
C51G C52G 1.370(5) . ?
C52G C53G 1.395(5) . ?
C53G C54G 1.397(4) . ?
C53G C56G 1.484(5) . ?
C54G C55G 1.356(6) . ?
N61G C65G 1.300(13) . ?
N61G C61G 1.377(10) . ?
N61G C63G 1.563(10) 2_867 ?
C61G C62G 1.497(10) . ?
C61G C63G 1.596(13) 2_867 ?
C62G C63G 1.251(10) . ?
C62G C63G 1.399(10) 2_867 ?
C62G C65G 1.448(13) 2_867 ?
C63G C63G 1.259(17) 2_867 ?
C63G C65G 1.304(14) 2_867 ?
C63G C62G 1.399(10) 2_867 ?
C63G N61G 1.563(10) 2_867 ?
C63G C61G 1.596(13) 2_867 ?
C65G C63G 1.304(14) 2_867 ?
C65G C62G 1.448(13) 2_867 ?

loop_
_geom_hbond_atom_site_label_D
_geom_hbond_atom_site_label_H
_geom_hbond_atom_site_label_A
_geom_hbond_distance_DH
_geom_hbond_distance_HA
_geom_hbond_distance_DA
_geom_hbond_angle_DHA
_geom_hbond_site_symmetry_A
O41 H41 N31G 0.9599(10) 1.825(5) 2.782(3) 174(4) .
O42 H42 N11G 0.9700(10) 1.799(9) 2.760(3) 171(4) .
O89 H89 N21G 0.9699(10) 1.779(10) 2.736(3) 168(4) .
O90 H90 N1G 0.9800(10) 1.683(10) 2.653(3) 170(5) .

loop_
_geom_torsion_atom_site_label_1
_geom_torsion_atom_site_label_2
_geom_torsion_atom_site_label_3
_geom_torsion_atom_site_label_4
_geom_torsion
_geom_torsion_site_symmetry_1
_geom_torsion_site_symmetry_2
_geom_torsion_site_symmetry_3
_geom_torsion_site_symmetry_4
_geom_torsion_publ_flag
C6 C1 C2 C3 -0.3(4) . . . . ?
C91 C1 C2 C3 -179.2(2) . . . . ?
C6 C1 C2 O7 179.8(2) . . . . ?
C91 C1 C2 O7 0.9(3) . . . . ?
C1 C2 C3 C4 3.5(4) . . . . ?
O7 C2 C3 C4 -176.6(2) . . . . ?
C2 C3 C4 C5 -3.1(4) . . . . ?
C2 C3 C4 O18 176.9(2) . . . . ?
C3 C4 C5 C6 -0.3(4) . . . . ?
O18 C4 C5 C6 179.6(2) . . . . ?
C3 C4 C5 C29 179.1(2) . . . . ?
O18 C4 C5 C29 -0.9(3) . . . . ?
C2 C1 C6 C5 -3.5(4) . . . . ?
C91 C1 C6 C5 175.3(2) . . . . ?
C4 C5 C6 C1 3.9(4) . . . . ?
C29 C5 C6 C1 -175.6(2) . . . . ?
C3 C2 O7 S9 61.6(3) . . . . ?
C1 C2 O7 S9 -118.5(2) . . . . ?
C2 O7 S9 O8 163.96(19) . . . . ?
C2 O7 S9 O10 -67.8(2) . . . . ?
C2 O7 S9 C11 48.5(2) . . . . ?
O8 S9 C11 C12 -17.7(3) . . . . ?
O10 S9 C11 C12 -151.0(2) . . . . ?
O7 S9 C11 C12 92.9(3) . . . . ?
O8 S9 C11 C16 162.3(2) . . . . ?
O10 S9 C11 C16 28.9(3) . . . . ?
O7 S9 C11 C16 -87.2(3) . . . . ?
C16 C11 C12 C13 -1.7(5) . . . . ?
S9 C11 C12 C13 178.2(3) . . . . ?
C11 C12 C13 C14 2.4(5) . . . . ?
C12 C13 C14 C15 -0.9(5) . . . . ?
C12 C13 C14 C17 -178.1(4) . . . . ?
C13 C14 C15 C16 -1.2(5) . . . . ?
C17 C14 C15 C16 175.9(4) . . . . ?
C14 C15 C16 C11 1.8(5) . . . . ?
C12 C11 C16 C15 -0.3(5) . . . . ?
S9 C11 C16 C15 179.8(3) . . . . ?
C5 C4 O18 S20 115.8(2) . . . . ?
C3 C4 O18 S20 -64.2(3) . . . . ?
C4 O18 S20 O21 82.9(2) . . . . ?
C4 O18 S20 O19 -46.5(2) . . . . ?
C4 O18 S20 C22 -162.02(18) . . . . ?
O21 S20 C22 C23 -179.8(2) . . . . ?
O19 S20 C22 C23 -47.1(3) . . . . ?
O18 S20 C22 C23 66.0(2) . . . . ?
O21 S20 C22 C27 -5.3(3) . . . . ?
O19 S20 C22 C27 127.4(2) . . . . ?
O18 S20 C22 C27 -119.4(2) . . . . ?
C27 C22 C23 C24 0.4(4) . . . . ?
S20 C22 C23 C24 174.9(2) . . . . ?
C22 C23 C24 C25 -1.0(4) . . . . ?
C23 C24 C25 C26 0.9(4) . . . . ?
C23 C24 C25 C28 -179.1(3) . . . . ?
C24 C25 C26 C27 -0.2(4) . . . . ?
C28 C25 C26 C27 179.8(3) . . . . ?
C25 C26 C27 C22 -0.3(4) . . . . ?
C23 C22 C27 C26 0.2(4) . . . . ?
S20 C22 C27 C26 -174.2(2) . . . . ?
C4 C5 C29 C35 78.5(3) . . . . ?
C6 C5 C29 C35 -102.1(3) . . . . ?
C4 C5 C29 C30 -154.1(2) . . . . ?
C6 C5 C29 C30 25.4(3) . . . . ?
C5 C29 C30 C31 63.6(3) . . . . ?
C35 C29 C30 C31 -168.5(2) . . . . ?
C29 C30 C31 C32 67.0(4) . . . . ?
C30 C31 C32 C33A 162.8(7) . . . . ?
C30 C31 C32 C33B 64.5(5) . . . . ?
C5 C29 C35 C36 -150.7(2) . . . . ?
C30 C29 C35 C36 80.6(3) . . . . ?
C5 C29 C35 C40 30.9(4) . . . . ?
C30 C29 C35 C40 -97.9(3) . . . . ?
C40 C35 C36 O41 177.4(2) . . . . ?
C29 C35 C36 O41 -1.1(4) . . . . ?
C40 C35 C36 C37 -2.5(4) . . . . ?
C29 C35 C36 C37 179.0(2) . . . . ?
O41 C36 C37 C38 -177.2(3) . . . . ?
C35 C36 C37 C38 2.6(4) . . . . ?
C36 C37 C38 O42 178.3(3) . . . . ?
C36 C37 C38 C39 -1.1(4) . . . . ?
O42 C38 C39 C40 -179.8(2) . . . . ?
C37 C38 C39 C40 -0.4(4) . . . . ?
O42 C38 C39 C43 -4.9(4) . . . . ?
C37 C38 C39 C43 174.5(2) . . . . ?
C38 C39 C40 C35 0.5(4) . . . . ?
C43 C39 C40 C35 -174.1(2) . . . . ?
C36 C35 C40 C39 0.9(4) . . . . ?
C29 C35 C40 C39 179.4(2) . . . . ?
C40 C39 C43 C49 -36.4(3) . . . . ?
C38 C39 C43 C49 149.1(2) . . . . ?
C40 C39 C43 C44 93.3(3) . . . . ?
C38 C39 C43 C44 -81.2(3) . . . . ?
C49 C43 C44 C45 -67.2(3) . . . . ?
C39 C43 C44 C45 164.2(2) . . . . ?
C43 C44 C45 C46 -172.3(2) . . . . ?
C44 C45 C46 C47 173.3(3) . . . . ?
C45 C46 C47 C48 -176.3(3) . . . . ?
C39 C43 C49 C50 -78.5(3) . . . . ?
C44 C43 C49 C50 154.3(2) . . . . ?
C39 C43 C49 C54 103.2(3) . . . . ?
C44 C43 C49 C54 -24.0(3) . . . . ?
C54 C49 C50 C51 0.4(4) . . . . ?
C43 C49 C50 C51 -178.0(2) . . . . ?
C54 C49 C50 O55 -178.8(2) . . . . ?
C43 C49 C50 O55 2.8(3) . . . . ?
C49 C50 C51 C52 2.2(4) . . . . ?
O55 C50 C51 C52 -178.6(2) . . . . ?
C50 C51 C52 C53 -2.7(4) . . . . ?
C50 C51 C52 O66 178.7(2) . . . . ?
C51 C52 C53 C54 0.4(4) . . . . ?
O66 C52 C53 C54 179.1(2) . . . . ?
C51 C52 C53 C77 179.3(2) . . . . ?
O66 C52 C53 C77 -2.1(3) . . . . ?
C50 C49 C54 C53 -2.9(4) . . . . ?
C43 C49 C54 C53 175.5(2) . . . . ?
C52 C53 C54 C49 2.4(4) . . . . ?
C77 C53 C54 C49 -176.4(2) . . . . ?
C51 C50 O55 S57 55.5(3) . . . . ?
C49 C50 O55 S57 -125.3(2) . . . . ?
C50 O55 S57 O56 -94.34(19) . . . . ?
C50 O55 S57 O58 35.4(2) . . . . ?
C50 O55 S57 C59 150.61(18) . . . . ?
O56 S57 C59 C60 -25.1(3) . . . . ?
O58 S57 C59 C60 -158.6(2) . . . . ?
O55 S57 C59 C60 87.5(2) . . . . ?
O56 S57 C59 C64 151.9(2) . . . . ?
O58 S57 C59 C64 18.3(3) . . . . ?
O55 S57 C59 C64 -95.5(2) . . . . ?
C64 C59 C60 C61 0.1(4) . . . . ?
S57 C59 C60 C61 177.0(2) . . . . ?
C59 C60 C61 C62 -0.2(5) . . . . ?
C60 C61 C62 C63 0.1(5) . . . . ?
C60 C61 C62 C65 -179.8(3) . . . . ?
C61 C62 C63 C64 0.0(5) . . . . ?
C65 C62 C63 C64 180.0(3) . . . . ?
C62 C63 C64 C59 -0.1(5) . . . . ?
C60 C59 C64 C63 0.1(4) . . . . ?
S57 C59 C64 C63 -176.9(2) . . . . ?
C51 C52 O66 S68 -62.0(3) . . . . ?
C53 C52 O66 S68 119.3(2) . . . . ?
C52 O66 S68 O67 -49.56(19) . . . . ?
C52 O66 S68 O69 79.87(18) . . . . ?
C52 O66 S68 C70 -164.91(17) . . . . ?
O67 S68 C70 C75 -72.9(2) . . . . ?
O69 S68 C70 C75 155.5(2) . . . . ?
O66 S68 C70 C75 40.5(2) . . . . ?
O67 S68 C70 C71 98.7(2) . . . . ?
O69 S68 C70 C71 -32.9(2) . . . . ?
O66 S68 C70 C71 -147.9(2) . . . . ?
C75 C70 C71 C72 3.0(4) . . . . ?
S68 C70 C71 C72 -168.7(2) . . . . ?
C70 C71 C72 C73 -0.6(4) . . . . ?
C71 C72 C73 C74 -2.1(4) . . . . ?
C71 C72 C73 C76 176.8(2) . . . . ?
C72 C73 C74 C75 2.6(4) . . . . ?
C76 C73 C74 C75 -176.4(2) . . . . ?
C71 C70 C75 C74 -2.5(4) . . . . ?
S68 C70 C75 C74 168.8(2) . . . . ?
C73 C74 C75 C70 -0.3(4) . . . . ?
C52 C53 C77 C83 79.9(3) . . . . ?
C54 C53 C77 C83 -101.3(3) . . . . ?
C52 C53 C77 C78 -153.9(2) . . . . ?
C54 C53 C77 C78 24.9(3) . . . . ?
C53 C77 C78 C79 66.8(3) . . . . ?
C83 C77 C78 C79 -165.4(2) . . . . ?
C77 C78 C79 C80A -178.5(3) . . . . ?
C77 C78 C79 C80B -156.4(5) . . . . ?
C53 C77 C83 C88 35.0(3) . . . . ?
C78 C77 C83 C88 -93.3(3) . . . . ?
C53 C77 C83 C84 -150.6(2) . . . . ?
C78 C77 C83 C84 81.1(3) . . . . ?
C88 C83 C84 O89 177.5(2) . . . . ?
C77 C83 C84 O89 2.8(4) . . . . ?
C88 C83 C84 C85 -1.7(4) . . . . ?
C77 C83 C84 C85 -176.4(2) . . . . ?
O89 C84 C85 C86 -177.2(2) . . . . ?
C83 C84 C85 C86 2.0(4) . . . . ?
C84 C85 C86 O90 176.5(3) . . . . ?
C84 C85 C86 C87 -0.8(4) . . . . ?
O90 C86 C87 C88 -178.0(2) . . . . ?
C85 C86 C87 C88 -0.7(4) . . . . ?
O90 C86 C87 C91 0.1(4) . . . . ?
C85 C86 C87 C91 177.5(2) . . . . ?
C86 C87 C88 C83 0.9(4) . . . . ?
C91 C87 C88 C83 -177.1(2) . . . . ?
C84 C83 C88 C87 0.2(4) . . . . ?
C77 C83 C88 C87 174.7(2) . . . . ?
C2 C1 C91 C87 -76.2(3) . . . . ?
C6 C1 C91 C87 105.0(3) . . . . ?
C2 C1 C91 C92 156.4(2) . . . . ?
C6 C1 C91 C92 -22.4(4) . . . . ?
C88 C87 C91 C1 -33.4(3) . . . . ?
C86 C87 C91 C1 148.6(2) . . . . ?
C88 C87 C91 C92 95.1(3) . . . . ?
C86 C87 C91 C92 -82.9(3) . . . . ?
C1 C91 C92 C93 -65.4(3) . . . . ?
C87 C91 C92 C93 166.9(2) . . . . ?
C91 C92 C93 C94A 157.2(3) . . . . ?
C91 C92 C93 C94B -173.2(8) . . . . ?
C33B C32 C33A C34A -53.8(14) . . . . ?
C31 C32 C33A C34A -172.1(12) . . . . ?
C31 C32 C33A C33B -118.3(6) . . . . ?
C78 C79 C80A C80B 57.9(12) . . . . ?
C78 C79 C80A C81B 152.9(13) . . . . ?
C80B C79 C80A C81B 95.1(18) . . . . ?
C78 C79 C80A C81A -168.5(3) . . . . ?
C80B C79 C80A C81A 133.6(13) . . . . ?
C80B C80A C81A C81B -6(2) . . . . ?
C79 C80A C81A C81B -120.5(17) . . . . ?
C80B C80A C81A C82 -58.3(16) . . . . ?
C81B C80A C81A C82 -52.6(16) . . . . ?
C79 C80A C81A C82 -173.1(4) . . . . ?
C81B C82 C81A C80A 41.8(14) . . . . ?
C96B C95A C94A C94B 114(2) . . . . ?
C96A C95A C94A C94B 3.2(15) . . . . ?
C96B C95A C94A C93 38.7(18) . . . . ?
C96A C95A C94A C93 -72.3(5) . . . . ?
C94B C95A C94A C93 -75.5(14) . . . . ?
C92 C93 C94A C94B 99.1(14) . . . . ?
C92 C93 C94A C95A -177.8(3) . . . . ?
C94B C93 C94A C95A 83.1(14) . . . . ?
C94A C95A C96A C96B 141.1(13) . . . . ?
C94B C95A C96A C96B 142.5(13) . . . . ?
C33A C32 C33B C34B -54.1(8) . . . . ?
C31 C32 C33B C34B 60.3(7) . . . . ?
C31 C32 C33B C33A 114.4(8) . . . . ?
C34A C33A C33B C32 129.4(13) . . . . ?
C32 C33A C33B C34B 130.5(7) . . . . ?
C34A C33A C33B C34B -100.1(12) . . . . ?
C79 C80A C80B C81B 127.5(10) . . . . ?
C81A C80A C80B C81B 3.3(13) . . . . ?
C81B C80A C80B C79 -127.5(10) . . . . ?
C81A C80A C80B C79 -124.2(11) . . . . ?
C78 C79 C80B C80A -128.8(11) . . . . ?
C80A C79 C80B C81B -42.6(11) . . . . ?
C78 C79 C80B C81B -171.3(10) . . . . ?
C82 C81A C81B C80A 130.4(12) . . . . ?
C80A C81A C81B C80B 2.7(11) . . . . ?
C82 C81A C81B C80B 133(2) . . . . ?
C80A C81A C81B C82 -130.4(12) . . . . ?
C80B C80A C81B C81A 175.4(18) . . . . ?
C79 C80A C81B C81A 79.9(17) . . . . ?
C79 C80A C81B C80B -95.5(15) . . . . ?
C81A C80A C81B C80B -175.4(18) . . . . ?
C80B C80A C81B C82 -118(2) . . . . ?
C79 C80A C81B C82 146.3(13) . . . . ?
C81A C80A C81B C82 66.4(18) . . . . ?
C80A C80B C81B C81A -5(2) . . . . ?
C79 C80B C81B C81A 39(2) . . . . ?
C79 C80B C81B C80A 44.8(10) . . . . ?
C80A C80B C81B C82 90(2) . . . . ?
C79 C80B C81B C82 134.5(19) . . . . ?
C81A C82 C81B C80A -75(2) . . . . ?
C81A C82 C81B C80B -116(3) . . . . ?
C95A C94A C94B C93 -113.6(4) . . . . ?
C93 C94A C94B C95A 113.6(4) . . . . ?
C92 C93 C94B C94A -92.3(13) . . . . ?
C92 C93 C94B C95A -151.3(6) . . . . ?
C94A C93 C94B C95A -59.0(12) . . . . ?
C96B C95A C94B C94A -97(2) . . . . ?
C96A C95A C94B C94A -177.1(13) . . . . ?
C96B C95A C94B C93 -31(3) . . . . ?
C96A C95A C94B C93 -110.9(9) . . . . ?
C94A C95A C94B C93 66.2(13) . . . . ?
C94A C95A C96B C96A -120.3(14) . . . . ?
C94B C95A C96B C96A -79.6(19) . . . . ?
C5G N1G C1G C2G 1.3(5) . . . . ?
N1G C1G C2G C3G -0.3(5) . . . . ?
C1G C2G C3G C4G -1.0(5) . . . . ?
C1G C2G C3G C6G 178.8(3) . . . . ?
C2G C3G C4G C5G 1.4(5) . . . . ?
C6G C3G C4G C5G -178.4(4) . . . . ?
C1G N1G C5G C4G -0.8(6) . . . . ?
C3G C4G C5G N1G -0.6(6) . . . . ?
C15G N11G C11G C12G 0.1(5) . . . . ?
N11G C11G C12G C13G -0.4(5) . . . . ?
C11G C12G C13G C14G 0.5(5) . . . . ?
C11G C12G C13G C16G -179.3(3) . . . . ?
C12G C13G C14G C15G -0.4(6) . . . . ?
C16G C13G C14G C15G 179.5(4) . . . . ?
C11G N11G C15G C14G 0.1(6) . . . . ?
C13G C14G C15G N11G 0.1(7) . . . . ?
C25G N21G C21G C22G 0.3(5) . . . . ?
N21G C21G C22G C23G -1.7(5) . . . . ?
C21G C22G C23G C24G 1.6(4) . . . . ?
C21G C22G C23G C26G -178.2(3) . . . . ?
C22G C23G C24G C25G -0.3(5) . . . . ?
C26G C23G C24G C25G 179.6(3) . . . . ?
C21G N21G C25G C24G 1.2(5) . . . . ?
C23G C24G C25G N21G -1.2(5) . . . . ?
C35G N31G C31G C32G -2.9(5) . . . . ?
N31G C31G C32G C33G -0.2(5) . . . . ?
C31G C32G C33G C34G 3.2(5) . . . . ?
C31G C32G C33G C36G -174.4(3) . . . . ?
C32G C33G C34G C35G -2.9(5) . . . . ?
C36G C33G C34G C35G 174.7(3) . . . . ?
C31G N31G C35G C34G 3.2(5) . . . . ?
C33G C34G C35G N31G -0.2(5) . . . . ?
C45G N41G C41G C42G -0.6(9) . . . . ?
N41G C41G C42G C43G -1.3(8) . . . . ?
C41G C42G C43G C44G 1.7(5) . . . . ?
C41G C42G C43G C46G -179.5(4) . . . . ?
C46G C43G C44G C45G -179.4(4) . . . . ?
C42G C43G C44G C45G -0.7(6) . . . . ?
C41G N41G C45G C44G 2.2(9) . . . . ?
C43G C44G C45G N41G -1.7(8) . . . . ?
C55G N51G C51G C52G 2.4(5) . . . . ?
N51G C51G C52G C53G -0.7(5) . . . . ?
C51G C52G C53G C54G -2.0(4) . . . . ?
C51G C52G C53G C56G 175.5(3) . . . . ?
C52G C53G C54G C55G 2.9(4) . . . . ?
C56G C53G C54G C55G -174.6(3) . . . . ?
C51G N51G C55G C54G -1.4(5) . . . . ?
C53G C54G C55G N51G -1.2(5) . . . . ?
C65G N61G C61G C62G 14.5(11) . . . . ?
C63G N61G C61G C62G -0.3(6) 2_867 . . . ?
C65G N61G C61G C63G 14.8(8) . . . 2_867 ?
N61G C61G C62G C63G -18.5(11) . . . . ?
C63G C61G C62G C63G -18.9(10) 2_867 . . . ?
N61G C61G C62G C63G 0.4(7) . . . 2_867 ?
N61G C61G C62G C65G -39(16) . . . 2_867 ?
C63G C61G C62G C65G -39(15) 2_867 . . 2_867 ?
C65G C62G C63G C63G -160.2(11) 2_867 . . 2_867 ?
C61G C62G C63G C63G 21.0(11) . . . 2_867 ?
C63G C62G C63G C65G 160.2(11) 2_867 . . 2_867 ?
C61G C62G C63G C65G -178.8(8) . . . 2_867 ?
C63G C62G C63G C62G 0.000(2) 2_867 . . 2_867 ?
C65G C62G C63G C62G -160.2(11) 2_867 . . 2_867 ?
C61G C62G C63G C62G 21.0(11) . . . 2_867 ?
C63G C62G C63G N61G 157.9(14) 2_867 . . 2_867 ?
C65G C62G C63G N61G -2.3(8) 2_867 . . 2_867 ?
C61G C62G C63G N61G 178.9(6) . . . 2_867 ?
C63G C62G C63G C61G 95(3) 2_867 . . 2_867 ?
C65G C62G C63G C61G -65(3) 2_867 . . 2_867 ?
C61G C62G C63G C61G 116(3) . . . 2_867 ?
C61G N61G C65G C63G -16.9(9) . . . 2_867 ?
C61G N61G C65G C62G -14.4(15) . . . 2_867 ?
C63G N61G C65G C62G 2.4(8) 2_867 . . 2_867 ?
